data_7112179
loop_
_publ_author_name
'Y. Maximilian Klein'
'Natasha F. Sciortino'
'Florence Ragon'
'Catherine E. Housecroft'
'Cameron J. Kepert'
'Suzanne M. Neville'

_publ_section_title
;
 Spin crossover intermediate plateau stabilization in a flexible 2-D
 Hofmann-type coordination polymer
;
_journal_coden_Cambridge 182
_journal_name_full Chem.Commun.
_journal_page_first 3838
_journal_paper_doi 10.1039/C4CC01079E
_journal_volume 50
_journal_year 2014
_chemical_formula_moiety 'C18 H12 Fe N12 Pd S2, (H2O, C2H6O)'
_chemical_formula_sum 'C20 H20 Fe N12 O2 Pd S2'
_chemical_formula_weight 685.85
_chemical_name_systematic
; 
 ? 
;
_space_group_IT_number 2
_symmetry_cell_setting triclinic
_symmetry_Int_Tables_number 2
_symmetry_space_group_name_Hall '-P 1'
_symmetry_space_group_name_H-M 'P -1'
_atom_sites_solution_hydrogens geom
_atom_sites_solution_primary direct
_atom_sites_solution_secondary difmap
_audit_creation_date '9 November 2005'
_audit_creation_method SHELXL-97
_cell_angle_alpha 69.66(3)
_cell_angle_beta 90.02(3)
_cell_angle_gamma 74.60(3)
_cell_formula_units_Z 2
_cell_length_a 7.0850(14)
_cell_length_b 13.334(3)
_cell_length_c 14.383(3)
_cell_measurement_reflns_used 5899
_cell_measurement_temperature 100(2)
_cell_measurement_theta_max 0
_cell_measurement_theta_min 0
_cell_volume 1221.8(6)
_computing_cell_refinement 'XDS (Kabsch, 1993)'
_computing_data_collection 'Blu-Ice (McPhillips et al, 2002)'
_computing_data_reduction 'XDS (Kabsch, 1993)'
_computing_molecular_graphics X-SEED
_computing_publication_material 'XCIF V6.12 (BrukerAXS, 2001).'
_computing_structure_refinement 'SHELXL-97 (Sheldrick, 1997)'
_computing_structure_solution 'SHELXS-97 (Sheldrick, 1990)'
_diffrn_ambient_temperature 100(2)
_diffrn_measured_fraction_theta_full 0.927
_diffrn_measured_fraction_theta_max 0.927
_diffrn_measurement_device_type 'ADSC Quantum 210r'
_diffrn_measurement_method 'scan in phi'
_diffrn_radiation_monochromator silicon
_diffrn_radiation_source 'Australian synchrotron MX2'
_diffrn_radiation_type synchrotron
_diffrn_radiation_wavelength 0.71073
_diffrn_reflns_av_R_equivalents 0.0339
_diffrn_reflns_av_sigmaI/netI 0.0274
_diffrn_reflns_limit_h_max 9
_diffrn_reflns_limit_h_min -9
_diffrn_reflns_limit_k_max 17
_diffrn_reflns_limit_k_min -17
_diffrn_reflns_limit_l_max 19
_diffrn_reflns_limit_l_min -19
_diffrn_reflns_number 22271
_diffrn_reflns_theta_full 31.42
_diffrn_reflns_theta_max 31.42
_diffrn_reflns_theta_min 1.52
_diffrn_standards_decay_% 0
_diffrn_standards_interval_count 0
_diffrn_standards_interval_time 0
_diffrn_standards_number 0
_exptl_absorpt_coefficient_mu 1.543
_exptl_absorpt_correction_T_max 0.9268
_exptl_absorpt_correction_T_min 0.8610
_exptl_absorpt_correction_type analytical
_exptl_absorpt_process_details sadabs
_exptl_crystal_colour purple
_exptl_crystal_density_diffrn 1.780
_exptl_crystal_density_method 'not measured'
_exptl_crystal_description plate
_exptl_crystal_F_000 648
_exptl_crystal_size_max 0.10
_exptl_crystal_size_mid 0.10
_exptl_crystal_size_min 0.05
_refine_diff_density_max 1.799
_refine_diff_density_min -1.906
_refine_diff_density_rms 0.336
_refine_ls_extinction_coef 0.050(5)
_refine_ls_extinction_expression Fc^*^=kFc[1+0.001xFc^2^\l^3^/sin(2\q)]^-1/4^
_refine_ls_extinction_method SHELXL
_refine_ls_goodness_of_fit_ref 1.106
_refine_ls_hydrogen_treatment constr
_refine_ls_matrix_type full
_refine_ls_number_parameters 367
_refine_ls_number_reflns 5819
_refine_ls_number_restraints 7
_refine_ls_restrained_S_all 1.105
_refine_ls_R_factor_all 0.1047
_refine_ls_R_factor_gt 0.1000
_refine_ls_shift/su_max 0.000
_refine_ls_shift/su_mean 0.000
_refine_ls_structure_factor_coef Fsqd
_refine_ls_weighting_details 'calc w=1/[\s^2^(Fo^2^)+(0.1215P)^2^+36.3338P] where P=(Fo^2^+2Fc^2^)/3'
_refine_ls_weighting_scheme calc
_refine_ls_wR_factor_gt 0.2702
_refine_ls_wR_factor_ref 0.2738
_reflns_number_gt 5339
_reflns_number_total 5819
_reflns_threshold_expression >2sigma(I)
_cod_data_source_file c4cc01079e3.cif
_cod_data_source_block 'global_0'
_cod_original_cell_volume 1221.9(4)
_cod_original_sg_symbol_Hall 'P -1'
_cod_original_sg_symbol_H-M P-1
_cod_original_formula_sum 'C20 H20 Fe N12 Pd S2 O2'
_cod_database_code 7112179

loop_
_symmetry_equiv_pos_as_xyz
'x, y, z'
'-x, -y, -z'

loop_
_atom_site_label
_atom_site_type_symbol
_atom_site_fract_x
_atom_site_fract_y
_atom_site_fract_z
_atom_site_U_iso_or_equiv
_atom_site_adp_type
_atom_site_occupancy
_atom_site_symmetry_multiplicity
_atom_site_calc_flag
_atom_site_refinement_flags
_atom_site_disorder_assembly
_atom_site_disorder_group
Pd1 Pd -0.51864(10) 1.03734(5) 0.73828(4) 0.0138(3) Uani 1 1 d . . .
Fe2 Fe 0.0000 1.0000 0.5000 0.0135(4) Uani 1 2 d S . .
C2 C -0.3212(14) 1.0392(8) 0.8362(7) 0.0193(17) Uani 1 1 d . . .
N4 N -0.8182(12) 1.0190(6) 0.5881(6) 0.0175(14) Uani 1 1 d . . .
N2 N -0.2080(12) 1.0324(7) 0.8965(6) 0.0184(14) Uani 1 1 d . . .
C4 C -0.7133(14) 1.0285(7) 0.6433(7) 0.0185(16) Uani 1 1 d . . .
C3 C -0.3156(14) 1.0285(7) 0.6434(7) 0.0185(17) Uani 1 1 d . . .
N3 N -0.2010(12) 1.0190(6) 0.5887(6) 0.0167(14) Uani 1 1 d . . .
Fe1 Fe 0.0000 1.0000 1.0000 0.0141(4) Uani 1 2 d S . .
N5 N -0.0786(13) 1.1573(7) 0.9887(7) 0.0256(17) Uani 1 1 d . . .
N9 N -0.0812(13) 1.1618(7) 0.4250(7) 0.0227(16) Uani 1 1 d . . .
C1 C -0.7164(14) 1.0393(8) 0.8361(7) 0.0183(16) Uani 1 1 d . . .
N10 N -0.1185(18) 1.2368(8) 0.4738(9) 0.041(3) Uani 1 1 d . . .
C14 C -0.2558(17) 1.5108(9) 0.2167(8) 0.028(2) Uani 1 1 d . B .
H14 H -0.2622 1.5203 0.2792 0.034 Uiso 1 1 calc R . .
N11 N -0.1646(15) 1.3288(7) 0.3154(7) 0.0282(19) Uani 1 1 d . . .
C13 C -0.169(2) 1.3370(9) 0.4056(8) 0.034(3) Uani 1 1 d . . .
H13 H -0.2031 1.4047 0.4181 0.041 Uiso 1 1 calc R . .
C5 C -0.1198(18) 1.2430(10) 0.9095(11) 0.036(3) Uani 1 1 d . . .
H5 H -0.1179 1.2415 0.8439 0.043 Uiso 1 1 calc R . .
C12 C -0.1105(18) 1.2201(8) 0.3300(7) 0.028(2) Uani 1 1 d . . .
H12 H -0.0955 1.1900 0.2786 0.033 Uiso 1 1 calc R . .
N12 N -0.206(2) 1.4114(8) 0.2172(7) 0.045(3) Uani 1 1 d . B .
N7 N -0.167(2) 1.3366(9) 0.9313(10) 0.059(4) Uani 1 1 d . . .
N6 N -0.100(3) 1.1949(10) 1.0703(9) 0.059(4) Uani 1 1 d . . .
N1 N -0.8245(12) 1.0323(6) 0.8965(6) 0.0185(15) Uani 1 1 d . . .
C16 C -0.3604(19) 1.7172(9) 0.1258(8) 0.032(2) Uani 1 1 d . B .
H16 H -0.3738 1.7368 0.1834 0.039 Uiso 1 1 calc R . .
C15 C -0.3024(18) 1.6089(8) 0.1286(8) 0.030(2) Uani 1 1 d . . .
C17 C -0.3974(17) 1.7952(8) 0.0279(8) 0.027(2) Uani 1 1 d . . .
H17 H -0.3994 1.8711 0.0096 0.032 Uiso 1 1 calc R A 1
C7 C -0.2371(17) 1.4735(8) 0.7831(9) 0.029(2) Uani 1 1 d . . .
H7 H -0.2086 1.4136 0.7592 0.034 Uiso 1 1 calc R . .
C18A C -0.316(3) 1.7463(17) -0.0369(16) 0.026(4) Uiso 0.50 1 d PU B 2
H18A H -0.3071 1.7873 -0.1047 0.032 Uiso 0.50 1 calc PR B 2
N8 N -0.223(3) 1.4511(10) 0.8690(10) 0.087(7) Uani 1 1 d . . .
C8 C -0.2944(16) 1.5854(9) 0.7101(8) 0.027(2) Uani 1 1 d . . .
C9 C -0.308(5) 1.6131(13) 0.6146(11) 0.117(12) Uani 1 1 d . . .
H9 H -0.2804 1.5592 0.5836 0.140 Uiso 1 1 calc R . .
C6 C -0.151(5) 1.2984(14) 1.0343(14) 0.101(10) Uani 1 1 d . . .
H6 H -0.1753 1.3452 1.0725 0.122 Uiso 1 1 calc R . .
C11 C -0.3922(19) 1.7865(10) 0.6137(8) 0.032(2) Uani 1 1 d . . .
H11 H -0.4037 1.8640 0.5916 0.038 Uiso 1 1 calc R C 1
C10 C -0.364(3) 1.7270(11) 0.5598(10) 0.064(5) Uani 1 1 d . . .
H10 H -0.3795 1.7573 0.4890 0.077 Uiso 1 1 calc R . .
S2B S -0.3742(12) 1.6069(4) 0.0142(4) 0.0330(13) Uani 0.50 1 d PU B 1
S2A S -0.2334(12) 1.6068(4) 0.0145(4) 0.0333(13) Uani 0.50 1 d PU B 2
C18B C -0.431(4) 1.7457(18) -0.0378(17) 0.028(4) Uiso 0.50 1 d PU B 1
H18B H -0.4804 1.7864 -0.1057 0.034 Uiso 0.50 1 calc PR B 1
O1 O -0.1187(18) 1.2373(8) 0.6687(7) 0.049(3) Uani 1 1 d . . .
O2A O -0.497(2) 1.5916(10) 0.4044(11) 0.025(3) Uani 0.50 1 d P . .
O2B O -0.096(2) 1.5919(10) 0.4049(11) 0.023(3) Uani 0.50 1 d P . .
Pd1A Pd -0.481(4) 0.962(2) 0.6154(19) 0.100 Uiso 0.10 1 d P . 4
Fe2A Fe -0.002(7) 1.003(4) 0.648(4) 0.100 Uiso 0.10 1 d P . 4
Fe1A Fe 0.001(7) 1.002(4) 0.848(3) 0.100 Uiso 0.10 1 d P . 4
Pd1B Pd -0.479(4) 0.960(2) 0.9147(19) 0.100 Uiso 0.10 1 d P . 4
S1B S -0.2955(13) 1.7016(5) 0.7352(5) 0.0331(13) Uani 0.50 1 d P . 2
S1A S -0.4066(13) 1.7015(5) 0.7351(5) 0.0325(13) Uani 0.50 1 d P . 1

loop_
_atom_site_aniso_label
_atom_site_aniso_U_11
_atom_site_aniso_U_22
_atom_site_aniso_U_33
_atom_site_aniso_U_23
_atom_site_aniso_U_13
_atom_site_aniso_U_12
Pd1 0.0169(4) 0.0192(4) 0.0066(3) -0.0060(2) 0.0000(2) -0.0054(2)
Fe2 0.0178(9) 0.0172(9) 0.0060(7) -0.0049(6) -0.0003(6) -0.0049(6)
C2 0.019(5) 0.022(4) 0.017(4) -0.005(3) 0.007(3) -0.009(3)
N4 0.020(4) 0.014(3) 0.017(3) -0.005(3) -0.002(3) -0.003(3)
N2 0.018(4) 0.024(4) 0.016(3) -0.010(3) 0.002(3) -0.008(3)
C4 0.014(4) 0.020(4) 0.022(4) -0.008(3) 0.007(3) -0.003(3)
C3 0.020(5) 0.020(4) 0.016(4) -0.007(3) -0.002(3) -0.008(3)
N3 0.019(4) 0.016(3) 0.015(3) -0.007(3) -0.001(3) -0.004(3)
Fe1 0.0183(9) 0.0176(9) 0.0067(7) -0.0049(6) -0.0002(6) -0.0049(6)
N5 0.023(5) 0.025(4) 0.029(4) -0.009(3) 0.003(3) -0.007(3)
N9 0.020(4) 0.022(4) 0.027(4) -0.009(3) 0.002(3) -0.007(3)
C1 0.017(4) 0.024(4) 0.016(4) -0.009(3) -0.002(3) -0.006(3)
N10 0.051(7) 0.011(4) 0.053(7) -0.008(4) 0.002(5) -0.001(4)
C14 0.033(6) 0.026(5) 0.025(5) -0.008(4) 0.005(4) -0.009(4)
N11 0.039(6) 0.021(4) 0.022(4) -0.005(3) 0.002(4) -0.008(3)
C13 0.061(8) 0.020(5) 0.019(5) -0.008(4) 0.005(5) -0.007(4)
C5 0.026(6) 0.030(6) 0.050(7) -0.011(5) 0.006(5) -0.010(4)
C12 0.045(7) 0.017(4) 0.012(4) 0.004(3) -0.001(4) -0.004(4)
N12 0.093(10) 0.016(4) 0.017(4) -0.002(3) 0.002(5) -0.004(5)
N7 0.096(11) 0.020(5) 0.045(7) 0.000(5) 0.001(7) -0.004(6)
N6 0.108(12) 0.034(6) 0.028(6) -0.009(5) 0.002(6) -0.010(6)
N1 0.017(4) 0.023(4) 0.017(3) -0.008(3) -0.001(3) -0.006(3)
C16 0.052(7) 0.030(6) 0.017(5) -0.012(4) 0.004(4) -0.008(5)
C15 0.044(7) 0.017(5) 0.022(5) -0.001(4) -0.003(4) -0.006(4)
C17 0.038(6) 0.016(4) 0.026(5) -0.010(4) -0.003(4) -0.004(4)
C7 0.033(6) 0.015(4) 0.034(6) -0.006(4) 0.002(4) -0.004(4)
N8 0.19(2) 0.018(6) 0.034(7) -0.005(5) 0.005(9) -0.006(8)
C8 0.027(6) 0.023(5) 0.027(5) -0.005(4) 0.001(4) -0.008(4)
C9 0.29(4) 0.025(7) 0.018(7) -0.012(6) 0.000(12) -0.008(12)
C6 0.22(3) 0.026(7) 0.049(10) -0.028(7) 0.003(13) -0.007(11)
C11 0.044(7) 0.030(5) 0.021(5) -0.010(4) 0.002(4) -0.009(4)
C10 0.143(17) 0.028(6) 0.020(6) -0.018(5) 0.003(7) -0.010(8)
S2B 0.055(4) 0.022(3) 0.022(3) -0.0091(19) 0.000(2) -0.009(2)
S2A 0.055(4) 0.021(2) 0.022(2) -0.0084(19) 0.003(2) -0.007(2)
O1 0.077(8) 0.042(5) 0.029(5) -0.017(4) 0.004(4) -0.011(5)
O2A 0.034(8) 0.005(5) 0.038(8) -0.009(5) 0.028(6) -0.008(5)
O2B 0.028(7) 0.004(5) 0.032(7) -0.007(5) -0.020(6) 0.003(4)
S1B 0.044(4) 0.029(3) 0.029(3) -0.014(2) 0.000(3) -0.008(3)
S1A 0.040(4) 0.028(3) 0.030(3) -0.013(2) 0.005(3) -0.007(2)

loop_
_atom_type_symbol
_atom_type_description
_atom_type_scat_dispersion_real
_atom_type_scat_dispersion_imag
_atom_type_scat_source
C C 0.0033 0.0016 'International Tables Vol C Tables 4.2.6.8 and 6.1.1.4'
H H 0.0000 0.0000 'International Tables Vol C Tables 4.2.6.8 and 6.1.1.4'
N N 0.0061 0.0033 'International Tables Vol C Tables 4.2.6.8 and 6.1.1.4'
O O 0.0106 0.0060 'International Tables Vol C Tables 4.2.6.8 and 6.1.1.4'
S S 0.1246 0.1234 'International Tables Vol C Tables 4.2.6.8 and 6.1.1.4'
Fe Fe 0.3463 0.8444 'International Tables Vol C Tables 4.2.6.8 and 6.1.1.4'
Pd Pd -0.9988 1.0072 'International Tables Vol C Tables 4.2.6.8 and 6.1.1.4'

loop_
_geom_angle_atom_site_label_1
_geom_angle_atom_site_label_2
_geom_angle_atom_site_label_3
_geom_angle
_geom_angle_site_symmetry_1
_geom_angle_site_symmetry_3
C1 Pd1 C3 177.6(4) . .
C1 Pd1 C4 90.4(4) . .
C3 Pd1 C4 89.9(4) . .
C1 Pd1 C2 89.3(4) . .
C3 Pd1 C2 90.3(4) . .
C4 Pd1 C2 177.6(4) . .
C1 Pd1 Pd1A 131.3(7) . .
C3 Pd1 Pd1A 48.0(7) . .
C4 Pd1 Pd1A 47.9(7) . .
C2 Pd1 Pd1A 131.1(7) . .
C1 Pd1 Pd1B 49.5(7) . .
C3 Pd1 Pd1B 128.8(7) . .
C4 Pd1 Pd1B 129.1(7) . .
C2 Pd1 Pd1B 49.3(7) . .
Pd1A Pd1 Pd1B 133.8(8) . .
N4 Fe2 N4 179.998(2) 2_476 1_655
N4 Fe2 N3 91.0(3) 2_476 .
N4 Fe2 N3 89.0(3) 1_655 .
N4 Fe2 N3 89.0(3) 2_476 2_576
N4 Fe2 N3 91.0(3) 1_655 2_576
N3 Fe2 N3 179.999(2) . 2_576
N4 Fe2 N9 89.9(3) 2_476 .
N4 Fe2 N9 90.1(3) 1_655 .
N3 Fe2 N9 90.0(3) . .
N3 Fe2 N9 90.0(3) 2_576 .
N4 Fe2 N9 90.1(3) 2_476 2_576
N4 Fe2 N9 89.9(3) 1_655 2_576
N3 Fe2 N9 90.0(3) . 2_576
N3 Fe2 N9 90.0(3) 2_576 2_576
N9 Fe2 N9 179.999(3) . 2_576
N4 Fe2 Fe2A 45.3(13) 2_476 2_576
N4 Fe2 Fe2A 134.7(13) 1_655 2_576
N3 Fe2 Fe2A 135.0(13) . 2_576
N3 Fe2 Fe2A 45.0(13) 2_576 2_576
N9 Fe2 Fe2A 81.3(12) . 2_576
N9 Fe2 Fe2A 98.7(12) 2_576 2_576
N4 Fe2 Fe2A 134.7(13) 2_476 .
N4 Fe2 Fe2A 45.3(13) 1_655 .
N3 Fe2 Fe2A 45.0(12) . .
N3 Fe2 Fe2A 135.0(13) 2_576 .
N9 Fe2 Fe2A 98.7(12) . .
N9 Fe2 Fe2A 81.3(12) 2_576 .
Fe2A Fe2 Fe2A 180(2) 2_576 .
N2 C2 Pd1B 100.2(11) . .
N2 C2 Pd1 175.0(8) . .
Pd1B C2 Pd1 75.8(9) . .
N2 C2 Fe1A 47.3(14) . .
Pd1B C2 Fe1A 129.4(15) . .
Pd1 C2 Fe1A 133.3(13) . .
C4 N4 Fe2A 103.2(19) . 1_455
C4 N4 Fe2 177.6(8) . 1_455
Fe2A N4 Fe2 74.6(17) 1_455 1_455
C4 N4 Pd1A 49.1(9) . .
Fe2A N4 Pd1A 138.8(18) 1_455 .
Fe2 N4 Pd1A 132.2(8) 1_455 .
C2 N2 Fe1A 102.1(18) . .
C2 N2 Fe1 172.1(8) . .
Fe1A N2 Fe1 74.0(16) . .
C2 N2 Pd1B 51.1(8) . .
Fe1A N2 Pd1B 132.4(17) . .
Fe1 N2 Pd1B 126.6(7) . .
N4 C4 Pd1A 101.6(11) . .
N4 C4 Pd1 176.5(8) . .
Pd1A C4 Pd1 75.2(9) . .
N4 C4 Fe2A 45.6(14) . 1_455
Pd1A C4 Fe2A 135.6(15) . 1_455
Pd1 C4 Fe2A 136.3(13) . 1_455
N3 C3 Pd1A 101.8(11) . .
N3 C3 Pd1 176.7(8) . .
Pd1A C3 Pd1 75.2(9) . .
N3 C3 Fe2A 45.2(14) . .
Pd1A C3 Fe2A 135.6(15) . .
Pd1 C3 Fe2A 136.3(13) . .
C3 N3 Fe2A 103.7(19) . .
C3 N3 Fe2 178.0(8) . .
Fe2A N3 Fe2 74.5(18) . .
C3 N3 Pd1A 49.0(8) . .
Fe2A N3 Pd1A 139.1(18) . .
Fe2 N3 Pd1A 132.0(7) . .
N2 Fe1 N2 179.999(3) 2_577 .
N2 Fe1 N1 88.5(3) 2_577 2_477
N2 Fe1 N1 91.5(3) . 2_477
N2 Fe1 N1 91.5(3) 2_577 1_655
N2 Fe1 N1 88.5(3) . 1_655
N1 Fe1 N1 180.0(4) 2_477 1_655
N2 Fe1 N5 89.6(4) 2_577 .
N2 Fe1 N5 90.4(3) . .
N1 Fe1 N5 89.6(4) 2_477 .
N1 Fe1 N5 90.4(4) 1_655 .
N2 Fe1 N5 90.4(3) 2_577 2_577
N2 Fe1 N5 89.6(4) . 2_577
N1 Fe1 N5 90.4(4) 2_477 2_577
N1 Fe1 N5 89.6(4) 1_655 2_577
N5 Fe1 N5 180.0(5) . 2_577
N2 Fe1 Fe1A 133.2(12) 2_577 .
N2 Fe1 Fe1A 46.8(12) . .
N1 Fe1 Fe1A 134.0(12) 2_477 .
N1 Fe1 Fe1A 46.0(12) 1_655 .
N5 Fe1 Fe1A 106.2(12) . .
N5 Fe1 Fe1A 73.8(12) 2_577 .
N2 Fe1 Fe1A 46.8(12) 2_577 2_577
N2 Fe1 Fe1A 133.2(12) . 2_577
N1 Fe1 Fe1A 46.0(12) 2_477 2_577
N1 Fe1 Fe1A 134.0(13) 1_655 2_577
N5 Fe1 Fe1A 73.8(12) . 2_577
N5 Fe1 Fe1A 106.2(12) 2_577 2_577
Fe1A Fe1 Fe1A 179.999(18) . 2_577
C5 N5 N6 107.4(10) . .
C5 N5 Fe1 127.4(9) . .
N6 N5 Fe1 125.2(7) . .
C12 N9 N10 106.8(9) . .
C12 N9 Fe2 132.2(7) . .
N10 N9 Fe2 121.0(7) . .
N1 C1 Pd1B 100.6(11) . .
N1 C1 Pd1 175.0(8) . .
Pd1B C1 Pd1 75.9(9) . .
N1 C1 Fe1A 46.7(14) . 1_455
Pd1B C1 Fe1A 129.3(15) . 1_455
Pd1 C1 Fe1A 133.1(13) . 1_455
C13 N10 N9 107.4(11) . .
N12 C14 C15 124.5(11) . .
N12 C14 H14 117.7 . .
C15 C14 H14 117.7 . .
C12 N11 C13 106.9(9) . .
C12 N11 N12 121.2(9) . .
C13 N11 N12 131.9(9) . .
N10 C13 N11 109.0(10) . .
N10 C13 H13 125.5 . .
N11 C13 H13 125.5 . .
N5 C5 N7 110.5(13) . .
N5 C5 H5 124.7 . .
N7 C5 H5 124.7 . .
N9 C12 N11 109.8(9) . .
N9 C12 H12 125.1 . .
N11 C12 H12 125.1 . .
C14 N12 N11 113.1(10) . .
C5 N7 C6 104.3(11) . .
C5 N7 N8 131.5(14) . .
C6 N7 N8 124.2(13) . .
C6 N6 N5 106.8(12) . .
C6 N6 Fe1A 175.3(17) . 2_577
N5 N6 Fe1A 77.9(13) . 2_577
C1 N1 Fe1A 102.1(18) . 1_455
C1 N1 Fe1 172.5(8) . 1_455
Fe1A N1 Fe1 74.5(17) 1_455 1_455
C1 N1 Pd1B 50.7(8) . .
Fe1A N1 Pd1B 132.1(17) 1_455 .
Fe1 N1 Pd1B 126.7(7) 1_455 .
C15 C16 C17 112.2(9) . .
C15 C16 H16 123.9 . .
C17 C16 H16 123.9 . .
C16 C15 C14 125.8(11) . .
C16 C15 S2A 109.9(8) . .
C14 C15 S2A 122.5(9) . .
C16 C15 S2B 109.0(8) . .
C14 C15 S2B 121.8(8) . .
S2A C15 S2B 33.6(4) . .
C18A C17 C18B 34.6(12) . .
C18A C17 C16 110.6(12) . .
C18B C17 C16 110.3(12) . .
C18A C17 Pd1B 93.0(13) . 1_564
C18B C17 Pd1B 93.1(13) . 1_564
C16 C17 Pd1B 155.4(10) . 1_564
C18A C17 H17 114.4 . .
C18B C17 H17 124.9 . .
C16 C17 H17 124.9 . .
Pd1B C17 H17 32.6 1_564 .
N8 C7 C8 125.1(11) . .
N8 C7 H7 117.5 . .
C8 C7 H7 117.5 . .
C17 C18A S2A 113.5(15) . .
C17 C18A H18A 123.3 . .
S2A C18A H18A 123.3 . .
C7 N8 N7 118.3(13) . .
C9 C8 C7 126.6(12) . .
C9 C8 S1A 107.5(10) . .
C7 C8 S1A 124.6(9) . .
C9 C8 S1B 107.3(10) . .
C7 C8 S1B 124.2(9) . .
S1A C8 S1B 26.7(3) . .
C8 C9 C10 115.8(13) . .
C8 C9 H9 122.1 . .
C10 C9 H9 122.1 . .
N6 C6 N7 111.0(13) . .
N6 C6 H6 124.5 . .
N7 C6 H6 124.5 . .
C10 C11 S1B 108.5(10) . .
C10 C11 S1A 108.2(10) . .
S1B C11 S1A 26.2(3) . .
C10 C11 Pd1A 145.9(12) . 1_565
S1B C11 Pd1A 104.9(9) . 1_565
S1A C11 Pd1A 104.8(9) . 1_565
C10 C11 H11 125.9 . .
S1B C11 H11 119.7 . .
S1A C11 H11 125.9 . .
Pd1A C11 H11 22.5 1_565 .
C11 C10 C9 113.4(13) . .
C11 C10 H10 123.3 . .
C9 C10 H10 123.3 . .
C18B S2B C15 91.7(9) . .
C18A S2A C15 91.3(9) . .
C17 C18B S2B 113.0(15) . .
C17 C18B H18B 123.5 . .
S2B C18B H18B 123.5 . .
C4 Pd1A C3 105.5(14) . .
C4 Pd1A C11 124.9(14) . 1_545
C3 Pd1A C11 124.4(14) . 1_545
C4 Pd1A N4 29.4(6) . .
C3 Pd1A N4 130.2(13) . .
C11 Pd1A N4 105.2(11) 1_545 .
C4 Pd1A N3 130.1(13) . .
C3 Pd1A N3 29.2(6) . .
C11 Pd1A N3 104.7(11) 1_545 .
N4 Pd1A N3 144.6(12) . .
C4 Pd1A Pd1 56.8(8) . .
C3 Pd1A Pd1 56.8(8) . .
C11 Pd1A Pd1 134.9(12) 1_545 .
N4 Pd1A Pd1 86.2(9) . .
N3 Pd1A Pd1 85.9(9) . .
C4 Pd1A Pd1A 104.6(14) . 2_476
C3 Pd1A Pd1A 104.4(14) . 2_476
C11 Pd1A Pd1A 85.5(11) 1_545 2_476
N4 Pd1A Pd1A 82.0(11) . 2_476
N3 Pd1A Pd1A 82.0(11) . 2_476
Pd1 Pd1A Pd1A 139.7(14) . 2_476
N3 Fe2A N4 118(3) . 1_655
N3 Fe2A Fe2 60.5(16) . .
N4 Fe2A Fe2 60.1(16) 1_655 .
N3 Fe2A C3 31.1(10) . .
N4 Fe2A C3 147(3) 1_655 .
Fe2 Fe2A C3 91.5(18) . .
N3 Fe2A C4 148(3) . 1_655
N4 Fe2A C4 31.2(10) 1_655 1_655
Fe2 Fe2A C4 91.3(18) . 1_655
C3 Fe2A C4 163(2) . 1_655
N3 Fe2A Fe1A 120(3) . .
N4 Fe2A Fe1A 120(3) 1_655 .
Fe2 Fe2A Fe1A 179(2) . .
C3 Fe2A Fe1A 89.1(19) . .
C4 Fe2A Fe1A 88.5(18) 1_655 .
N1 Fe1A N2 112(3) 1_655 .
N1 Fe1A C1 31.1(9) 1_655 1_655
N2 Fe1A C1 140(3) . 1_655
N1 Fe1A Fe1 59.5(15) 1_655 .
N2 Fe1A Fe1 59.2(15) . .
C1 Fe1A Fe1 90.4(17) 1_655 .
N1 Fe1A C2 140(3) 1_655 .
N2 Fe1A C2 30.6(9) . .
C1 Fe1A C2 156(2) 1_655 .
Fe1 Fe1A C2 89.6(18) . .
N1 Fe1A N6 99(2) 1_655 2_577
N2 Fe1A N6 100(2) . 2_577
C1 Fe1A N6 101.7(18) 1_655 2_577
Fe1 Fe1A N6 83.0(16) . 2_577
C2 Fe1A N6 101.8(18) . 2_577
N1 Fe1A Fe2A 121(3) 1_655 .
N2 Fe1A Fe2A 120(2) . .
C1 Fe1A Fe2A 90.4(19) 1_655 .
Fe1 Fe1A Fe2A 179(2) . .
C2 Fe1A Fe2A 89.8(18) . .
N6 Fe1A Fe2A 96.6(18) 2_577 .
C2 Pd1B C1 98.0(12) . .
C2 Pd1B C17 129.5(14) . 1_546
C1 Pd1B C17 129.1(14) . 1_546
C2 Pd1B N2 28.7(5) . .
C1 Pd1B N2 121.6(13) . .
C17 Pd1B N2 109.3(11) 1_546 .
C2 Pd1B N1 121.8(12) . .
C1 Pd1B N1 28.7(5) . .
C17 Pd1B N1 108.7(11) 1_546 .
N2 Pd1B N1 136.6(11) . .
C2 Pd1B Pd1 54.8(7) . .
C1 Pd1B Pd1 54.5(7) . .
C17 Pd1B Pd1 136.6(12) 1_546 .
N2 Pd1B Pd1 83.5(9) . .
N1 Pd1B Pd1 83.2(8) . .
C2 Pd1B Pd1B 103.3(14) . 2_477
C1 Pd1B Pd1B 102.7(14) . 2_477
C17 Pd1B Pd1B 85.1(12) 1_546 2_477
N2 Pd1B Pd1B 81.8(11) . 2_477
N1 Pd1B Pd1B 81.2(11) . 2_477
Pd1 Pd1B Pd1B 138.3(14) . 2_477
C8 S1B C11 90.9(6) . .
C8 S1A C11 91.0(6) . .

loop_
_geom_bond_atom_site_label_1
_geom_bond_atom_site_label_2
_geom_bond_distance
_geom_bond_site_symmetry_2
Pd1 C1 1.988(10) .
Pd1 C3 1.992(10) .
Pd1 C4 1.995(10) .
Pd1 C2 1.996(10) .
Pd1 Pd1A 2.30(3) .
Pd1 Pd1B 2.37(3) .
Fe2 N4 1.930(8) 2_476
Fe2 N4 1.930(8) 1_655
Fe2 N3 1.937(8) .
Fe2 N3 1.937(8) 2_576
Fe2 N9 1.967(8) .
Fe2 N9 1.967(8) 2_576
Fe2 Fe2A 2.15(5) 2_576
Fe2 Fe2A 2.15(5) .
C2 N2 1.144(13) .
C2 Pd1B 1.85(3) .
C2 Fe1A 2.20(5) .
N4 C4 1.148(13) .
N4 Fe2A 1.58(5) 1_455
N4 Fe2 1.930(8) 1_455
N4 Pd1A 2.29(3) .
N2 Fe1A 1.65(5) .
N2 Fe1 1.946(8) .
N2 Pd1B 2.34(3) .
C4 Pd1A 1.77(3) .
C4 Fe2A 2.16(5) 1_455
C3 N3 1.144(13) .
C3 Pd1A 1.77(3) .
C3 Fe2A 2.16(5) .
N3 Fe2A 1.58(5) .
N3 Pd1A 2.30(3) .
Fe1 N2 1.946(8) 2_577
Fe1 N1 1.947(9) 2_477
Fe1 N1 1.947(9) 1_655
Fe1 N5 1.969(9) .
Fe1 N5 1.969(9) 2_577
Fe1 Fe1A 2.18(5) .
Fe1 Fe1A 2.18(5) 2_577
N5 C5 1.268(16) .
N5 N6 1.420(15) .
N9 C12 1.301(12) .
N9 N10 1.382(13) .
C1 N1 1.153(13) .
C1 Pd1B 1.86(3) .
C1 Fe1A 2.18(5) 1_455
N10 C13 1.307(14) .
C14 N12 1.274(15) .
C14 C15 1.430(14) .
C14 H14 0.9500 .
N11 C12 1.336(13) .
N11 C13 1.339(14) .
N11 N12 1.428(12) .
C13 H13 0.9500 .
C5 N7 1.348(18) .
C5 H5 0.9500 .
C12 H12 0.9500 .
N7 C6 1.38(2) .
N7 N8 1.420(16) .
N6 C6 1.24(2) .
N6 Fe1A 2.37(5) 2_577
N1 Fe1A 1.63(5) 1_455
N1 Fe1 1.947(8) 1_455
N1 Pd1B 2.36(3) .
C16 C15 1.379(15) .
C16 C17 1.403(15) .
C16 H16 0.9500 .
C15 S2A 1.720(13) .
C15 S2B 1.733(12) .
C17 C18A 1.36(2) .
C17 C18B 1.38(2) .
C17 Pd1B 2.16(3) 1_564
C17 H17 0.9500 .
C7 N8 1.163(18) .
C7 C8 1.443(14) .
C7 H7 0.9500 .
C18A S2A 1.68(2) .
C18A H18A 0.9500 .
C8 C9 1.288(18) .
C8 S1A 1.701(12) .
C8 S1B 1.707(12) .
C9 C10 1.39(2) .
C9 H9 0.9500 .
C6 H6 0.9500 .
C11 C10 1.270(16) .
C11 S1B 1.737(13) .
C11 S1A 1.741(13) .
C11 Pd1A 2.26(3) 1_565
C11 H11 0.9500 .
C10 H10 0.9500 .
S2B C18B 1.67(2) .
C18B H18B 0.9500 .
Pd1A C11 2.26(3) 1_545
Pd1A Pd1A 3.10(5) 2_476
Fe2A N4 1.58(5) 1_655
Fe2A C4 2.16(5) 1_655
Fe2A Fe1A 2.87(7) .
Fe1A N1 1.63(5) 1_655
Fe1A C1 2.18(5) 1_655
Fe1A N6 2.37(5) 2_577
Pd1B C17 2.16(3) 1_546
Pd1B Pd1B 2.98(5) 2_477
